data_4333831
loop_
_publ_author_name
'Li-Li Liang'
'Xin-Long Ni'
'Yi Zhao'
'Kai Chen'
'Xin Xiao'
'Yun-Qian Zhang'
'Carl Redshaw'
'Qian-Jiang Zhu'
'Sai-Feng Xue'
'Zhu Tao'

_publ_section_title
;
 Construction of Cucurbit[7]uril Based Tubular Nanochannels Incorporating
 Associated [CdCl4]2- and Lanthanide Ions
;
_journal_name_full 'Inorganic Chemistry'
_journal_page_first 1909
_journal_page_last 1915
_journal_paper_doi 10.1021/ic302145j
_journal_volume 52
_journal_year 2013
_chemical_formula_moiety 'C84 H84 Cd5 Cl16 N56 O40, 4(Cd Cl4), 6(H3 O),41(H2 O)'
_chemical_formula_sum 'C84 H196 Cd5 Cl16 N56 O81'
_chemical_formula_weight 4416.17
_chemical_name_systematic
;
 ?
;
_space_group_IT_number 14
_symmetry_cell_setting monoclinic
_symmetry_space_group_name_Hall '-P 2yn'
_symmetry_space_group_name_H-M 'P 1 21/n 1'
_atom_sites_solution_hydrogens geom
_atom_sites_solution_primary direct
_atom_sites_solution_secondary difmap
_audit_creation_method SHELXL-97
_cell_angle_alpha 90.00
_cell_angle_beta 94.402(3)
_cell_angle_gamma 90.00
_cell_formula_units_Z 2
_cell_length_a 16.8802(17)
_cell_length_b 17.0342(17)
_cell_length_c 29.061(3)
_cell_measurement_temperature 223(2)
_cell_volume 8331.6(15)
_computing_structure_refinement 'SHELXL-97 (Sheldrick, 1997)'
_diffrn_ambient_temperature 223(2)
_diffrn_measured_fraction_theta_full 0.993
_diffrn_measured_fraction_theta_max 0.993
_diffrn_measurement_device_type 'Bruker CCD Area Detector'
_diffrn_measurement_method '\f and \w scan'
_diffrn_radiation_monochromator graphite
_diffrn_radiation_source 'fine-focus sealed tube'
_diffrn_radiation_type MoK\a
_diffrn_radiation_wavelength 0.71073
_diffrn_reflns_av_R_equivalents 0.0773
_diffrn_reflns_av_sigmaI/netI 0.0643
_diffrn_reflns_limit_h_max 19
_diffrn_reflns_limit_h_min -19
_diffrn_reflns_limit_k_max 20
_diffrn_reflns_limit_k_min -20
_diffrn_reflns_limit_l_max 34
_diffrn_reflns_limit_l_min -30
_diffrn_reflns_number 68292
_diffrn_reflns_theta_full 25.10
_diffrn_reflns_theta_max 25.10
_diffrn_reflns_theta_min 1.35
_exptl_absorpt_coefficient_mu 0.998
_exptl_absorpt_correction_T_max 0.8729
_exptl_absorpt_correction_T_min 0.8178
_exptl_absorpt_correction_type multi-scan
_exptl_absorpt_process_details 'SADABS (Bruker, 2008)'
_exptl_crystal_colour colorless
_exptl_crystal_density_diffrn 1.760
_exptl_crystal_description prism
_exptl_crystal_F_000 4504
_exptl_crystal_size_max 0.21
_exptl_crystal_size_mid 0.15
_exptl_crystal_size_min 0.14
_platon_squeeze_details
;
;
_refine_diff_density_max 1.295
_refine_diff_density_min -0.826
_refine_diff_density_rms 0.140
_refine_ls_extinction_method none
_refine_ls_goodness_of_fit_ref 1.115
_refine_ls_hydrogen_treatment constr
_refine_ls_matrix_type full
_refine_ls_number_parameters 914
_refine_ls_number_reflns 14744
_refine_ls_number_restraints 0
_refine_ls_restrained_S_all 1.115
_refine_ls_R_factor_all 0.0986
_refine_ls_R_factor_gt 0.0812
_refine_ls_shift/su_max 0.005
_refine_ls_shift/su_mean 0.001
_refine_ls_structure_factor_coef Fsqd
_refine_ls_weighting_details 'calc w=1/[\s^2^(Fo^2^)+(0.1237P)^2^+20.8671P] where P=(Fo^2^+2Fc^2^)/3'
_refine_ls_weighting_scheme calc
_refine_ls_wR_factor_gt 0.2228
_refine_ls_wR_factor_ref 0.2326
_reflns_number_gt 11026
_reflns_number_total 14744
_reflns_threshold_expression >2sigma(I)
_cod_data_source_file ic302145j_si_001_01.cif
_cod_data_source_block p00'
_cod_original_cell_volume 8331.6(14)
_cod_original_sg_symbol_H-M 'P 21/n'
_cod_database_code 4333831

loop_
_symmetry_equiv_pos_as_xyz
'x, y, z'
'-x+1/2, y+1/2, -z+1/2'
'-x, -y, -z'
'x-1/2, -y-1/2, z-1/2'

loop_
_atom_site_label
_atom_site_type_symbol
_atom_site_fract_x
_atom_site_fract_y
_atom_site_fract_z
_atom_site_U_iso_or_equiv
_atom_site_adp_type
_atom_site_occupancy
_atom_site_symmetry_multiplicity
_atom_site_calc_flag
_atom_site_refinement_flags
_atom_site_disorder_assembly
_atom_site_disorder_group
O1W O 0.7641(4) 0.5156(4) 0.8027(3) 0.073(2) Uani 1 1 d . . .
O2W O 0.9843(6) 0.5182(4) 0.9000(3) 0.101(3) Uani 1 1 d . . .
O3W O 0.8349(5) 0.3863(9) 0.8658(5) 0.194(8) Uani 1 1 d . . .
O4W O 0.8311(7) 0.0769(9) 0.8127(7) 0.230(10) Uani 1 1 d . . .
O5W O 0.5821(10) 0.4697(8) 0.8553(7) 0.169(7) Uani 0.829(17) 1 d P A 1
O6W O 0.530(5) 0.416(4) 0.897(3) 0.169(7) Uani 0.171(17) 1 d P A 2
O7W O 0.1569(15) 0.2420(9) 0.5936(8) 0.259(10) Uani 1 1 d . . .
Cl1 Cl 0.12054(12) 0.41524(12) 0.62493(8) 0.0497(5) Uani 1 1 d . . .
Cl2 Cl 0.86122(11) -0.23043(12) 0.97252(6) 0.0440(4) Uani 1 1 d . . .
Cl3 Cl 0.35263(12) 0.37855(12) 0.62150(6) 0.0469(5) Uani 1 1 d . . .
Cl4 Cl 0.27750(13) 0.56464(12) 0.69680(8) 0.0561(5) Uani 1 1 d . . .
Cl5 Cl 0.61148(12) -0.21660(14) 0.96535(8) 0.0573(5) Uani 1 1 d . . .
Cl6 Cl 0.74846(13) -0.09705(13) 1.06052(7) 0.0546(5) Uani 1 1 d . . .
Cl7 Cl 0.24899(13) 0.34937(16) 0.73952(9) 0.0682(7) Uani 1 1 d . . .
Cl8 Cl 0.73807(18) -0.32969(18) 1.06498(11) 0.0882(9) Uani 1 1 d . . .
Cd1 Cd 0.25082(3) 0.43077(3) 0.66884(2) 0.04211(18) Uani 1 1 d . . .
Cd2 Cd 0.73762(3) -0.21419(4) 1.01273(2) 0.04514(19) Uani 1 1 d . . .
Cd3 Cd 0.89875(7) 0.49107(6) 0.83129(4) 0.0388(3) Uani 0.50 1 d P . .
C1 C 1.0303(4) 0.3288(3) 0.8304(2) 0.0245(13) Uani 1 1 d . . .
C2 C 1.0892(4) 0.2048(3) 0.8358(2) 0.0311(14) Uani 1 1 d . . .
H2 H 1.1452 0.1964 0.8476 0.037 Uiso 1 1 calc R . .
C3 C 1.0823(4) 0.2311(4) 0.7846(2) 0.0287(14) Uani 1 1 d . . .
H3 H 1.1349 0.2321 0.7718 0.034 Uiso 1 1 calc R . .
C4 C 1.0134(4) 0.1139(4) 0.7913(3) 0.0365(16) Uani 1 1 d . . .
C5 C 1.0357(4) 0.3618(4) 0.7486(2) 0.0290(14) Uani 1 1 d . . .
H5A H 1.0805 0.3582 0.7292 0.035 Uiso 1 1 calc R . .
H5B H 1.0345 0.4155 0.7607 0.035 Uiso 1 1 calc R . .
C6 C 1.0164(4) 0.1665(4) 0.7123(3) 0.0395(17) Uani 1 1 d . . .
H6A H 1.0071 0.1112 0.7042 0.047 Uiso 1 1 calc R . .
H6B H 1.0637 0.1839 0.6976 0.047 Uiso 1 1 calc R . .
C7 C 0.8931(4) 0.3840(4) 0.7275(2) 0.0276(14) Uani 1 1 d . . .
C8 C 0.9557(4) 0.2953(4) 0.6816(2) 0.0295(14) Uani 1 1 d . . .
H8 H 0.9977 0.3036 0.6601 0.035 Uiso 1 1 calc R . .
C9 C 0.8722(4) 0.3141(4) 0.6589(2) 0.0265(13) Uani 1 1 d . . .
H9 H 0.8741 0.3420 0.6291 0.032 Uiso 1 1 calc R . .
C10 C 0.8797(4) 0.1800(4) 0.6744(2) 0.0292(14) Uani 1 1 d . . .
C11 C 0.7686(4) 0.4125(4) 0.6822(2) 0.0284(13) Uani 1 1 d . . .
H11A H 0.7688 0.4558 0.7045 0.034 Uiso 1 1 calc R . .
H11B H 0.7736 0.4353 0.6516 0.034 Uiso 1 1 calc R . .
C12 C 0.7645(4) 0.2242(4) 0.6240(2) 0.0277(13) Uani 1 1 d . . .
H12A H 0.7622 0.1685 0.6156 0.033 Uiso 1 1 calc R . .
H12B H 0.7684 0.2544 0.5955 0.033 Uiso 1 1 calc R . .
C13 C 0.6416(4) 0.3836(4) 0.7152(2) 0.0301(14) Uani 1 1 d . . .
C14 C 0.6614(4) 0.3258(3) 0.6436(2) 0.0249(13) Uani 1 1 d . . .
H14 H 0.6676 0.3519 0.6136 0.030 Uiso 1 1 calc R . .
C15 C 0.5733(4) 0.3167(3) 0.6532(2) 0.0266(13) Uani 1 1 d . . .
H15 H 0.5373 0.3449 0.6303 0.032 Uiso 1 1 calc R . .
C16 C 0.6303(4) 0.1928(4) 0.6463(2) 0.0265(13) Uani 1 1 d . . .
C17 C 0.4974(4) 0.3705(4) 0.7189(2) 0.0311(14) Uani 1 1 d . . .
H17A H 0.4588 0.3857 0.6936 0.037 Uiso 1 1 calc R . .
H17B H 0.5068 0.4162 0.7390 0.037 Uiso 1 1 calc R . .
C18 C 0.4851(4) 0.1950(4) 0.6543(2) 0.0285(14) Uani 1 1 d . . .
H18A H 0.4444 0.2260 0.6368 0.034 Uiso 1 1 calc R . .
H18B H 0.4863 0.1429 0.6401 0.034 Uiso 1 1 calc R . .
C19 C 0.4505(4) 0.3178(4) 0.7901(2) 0.0339(15) Uani 1 1 d . . .
C20 C 0.4171(4) 0.2439(3) 0.7241(2) 0.0279(14) Uani 1 1 d . . .
H20 H 0.3706 0.2627 0.7042 0.033 Uiso 1 1 calc R . .
C21 C 0.3929(4) 0.1987(4) 0.7668(2) 0.0322(15) Uani 1 1 d . . .
H21 H 0.3363 0.1827 0.7635 0.039 Uiso 1 1 calc R . .
C22 C 0.4783(4) 0.1220(4) 0.7270(2) 0.0295(14) Uani 1 1 d . . .
C23 C 0.3774(4) 0.2471(4) 0.8482(2) 0.0361(16) Uani 1 1 d . . .
H23A H 0.3252 0.2218 0.8441 0.043 Uiso 1 1 calc R . .
H23B H 0.3695 0.2999 0.8604 0.043 Uiso 1 1 calc R . .
C24 C 0.4411(4) 0.0668(4) 0.8008(2) 0.0320(15) Uani 1 1 d . . .
H24A H 0.3851 0.0527 0.8025 0.038 Uiso 1 1 calc R . .
H24B H 0.4685 0.0210 0.7892 0.038 Uiso 1 1 calc R . .
C25 C 0.4761(5) 0.2353(4) 0.9149(3) 0.0390(17) Uani 1 1 d . . .
C26 C 0.4290(4) 0.1191(4) 0.8817(2) 0.0323(15) Uani 1 1 d . . .
H26 H 0.3751 0.0960 0.8810 0.039 Uiso 1 1 calc R . .
C27 C 0.4786(5) 0.0997(4) 0.9267(2) 0.0372(16) Uani 1 1 d . . .
H27 H 0.4455 0.0780 0.9504 0.045 Uiso 1 1 calc R . .
C28 C 0.5326(4) 0.0356(4) 0.8664(2) 0.0287(14) Uani 1 1 d . . .
C29 C 0.5575(5) 0.1890(5) 0.9831(3) 0.050(2) Uani 1 1 d . . .
H29A H 0.5317 0.1620 1.0077 0.060 Uiso 1 1 calc R . .
H29B H 0.5571 0.2454 0.9899 0.060 Uiso 1 1 calc R . .
C30 C 0.5815(4) -0.0069(4) 0.9444(3) 0.0357(15) Uani 1 1 d . . .
H30A H 0.5498 -0.0193 0.9703 0.043 Uiso 1 1 calc R . .
H30B H 0.5915 -0.0562 0.9285 0.043 Uiso 1 1 calc R . .
C31 C 0.7041(5) 0.2114(4) 0.9849(3) 0.0459(19) Uani 1 1 d . . .
C32 C 0.6643(4) 0.0824(4) 0.9981(3) 0.0384(16) Uani 1 1 d . . .
H32 H 0.6376 0.0656 1.0257 0.046 Uiso 1 1 calc R . .
C33 C 0.7561(4) 0.0908(4) 1.0090(2) 0.0325(15) Uani 1 1 d . . .
H33 H 0.7727 0.0785 1.0416 0.039 Uiso 1 1 calc R . .
C34 C 0.7275(4) -0.0076(4) 0.9533(2) 0.0305(14) Uani 1 1 d . . .
C35 C 0.8474(5) 0.2069(4) 1.0087(3) 0.0457(19) Uani 1 1 d . . .
H35A H 0.8689 0.1880 1.0390 0.055 Uiso 1 1 calc R . .
H35B H 0.8406 0.2639 1.0110 0.055 Uiso 1 1 calc R . .
C36 C 0.8672(4) 0.0043(4) 0.9842(2) 0.0326(15) Uani 1 1 d . . .
H36A H 0.8681 -0.0498 0.9727 0.039 Uiso 1 1 calc R . .
H36B H 0.8826 0.0028 1.0174 0.039 Uiso 1 1 calc R . .
C37 C 0.9342(5) 0.2495(4) 0.9488(2) 0.0385(17) Uani 1 1 d . . .
C38 C 0.9590(4) 0.1233(4) 0.9785(3) 0.0358(16) Uani 1 1 d . . .
H38 H 0.9847 0.1179 1.0101 0.043 Uiso 1 1 calc R . .
C39 C 1.0200(4) 0.1438(4) 0.9433(2) 0.0349(15) Uani 1 1 d . . .
H39 H 1.0753 0.1405 0.9573 0.042 Uiso 1 1 calc R . .
C40 C 0.9497(4) 0.0295(4) 0.9199(3) 0.0387(17) Uani 1 1 d . . .
C41 C 1.0534(4) 0.2743(4) 0.9087(2) 0.0348(15) Uani 1 1 d . . .
H41A H 1.1073 0.2633 0.9222 0.042 Uiso 1 1 calc R . .
H41B H 1.0404 0.3284 0.9168 0.042 Uiso 1 1 calc R . .
C42 C 1.0541(4) 0.0738(4) 0.8703(3) 0.0361(16) Uani 1 1 d . . .
H42A H 1.0431 0.0221 0.8565 0.043 Uiso 1 1 calc R . .
H42B H 1.1097 0.0741 0.8828 0.043 Uiso 1 1 calc R . .
N1 N 1.0528(3) 0.2682(3) 0.85919(19) 0.0313(12) Uani 1 1 d . . .
N2 N 1.0495(3) 0.3087(3) 0.78678(19) 0.0318(12) Uani 1 1 d . . .
N3 N 1.0440(3) 0.1325(3) 0.8347(2) 0.0323(12) Uani 1 1 d . . .
N4 N 1.0314(3) 0.1729(3) 0.7620(2) 0.0338(13) Uani 1 1 d . . .
N5 N 0.9636(3) 0.3479(3) 0.72033(18) 0.0258(11) Uani 1 1 d . . .
N6 N 0.8372(3) 0.3620(3) 0.69405(17) 0.0249(11) Uani 1 1 d . . .
N7 N 0.9477(3) 0.2131(3) 0.6940(2) 0.0336(13) Uani 1 1 d . . .
N8 N 0.8346(3) 0.2376(3) 0.65382(18) 0.0264(11) Uani 1 1 d . . .
N9 N 0.6953(3) 0.3721(3) 0.68207(18) 0.0285(12) Uani 1 1 d . . .
N10 N 0.5707(3) 0.3491(3) 0.70004(18) 0.0277(11) Uani 1 1 d . . .
N11 N 0.6904(3) 0.2455(3) 0.64398(19) 0.0269(11) Uani 1 1 d . . .
N12 N 0.5618(3) 0.2324(3) 0.65113(18) 0.0269(11) Uani 1 1 d . . .
N13 N 0.4643(3) 0.3080(3) 0.74478(19) 0.0304(12) Uani 1 1 d . . .
N14 N 0.4087(3) 0.2541(3) 0.80408(19) 0.0312(12) Uani 1 1 d . . .
N15 N 0.4632(3) 0.1867(3) 0.70129(18) 0.0275(11) Uani 1 1 d . . .
N16 N 0.4461(3) 0.1312(3) 0.76802(18) 0.0295(12) Uani 1 1 d . . .
N17 N 0.4265(3) 0.2030(3) 0.8818(2) 0.0326(13) Uani 1 1 d . . .
N18 N 0.5129(4) 0.1754(4) 0.9405(2) 0.0429(15) Uani 1 1 d . . .
N19 N 0.4753(3) 0.0852(3) 0.84662(19) 0.0293(12) Uani 1 1 d . . .
N20 N 0.5356(3) 0.0438(3) 0.91297(19) 0.0322(12) Uani 1 1 d . . .
N21 N 0.6406(4) 0.1622(4) 0.9835(2) 0.0450(16) Uani 1 1 d . . .
N22 N 0.7709(4) 0.1715(3) 0.9979(2) 0.0399(14) Uani 1 1 d . . .
N23 N 0.6560(3) 0.0253(3) 0.96222(19) 0.0332(13) Uani 1 1 d . . .
N24 N 0.7867(3) 0.0340(3) 0.97732(19) 0.0326(12) Uani 1 1 d . . .
N25 N 0.9052(4) 0.1904(3) 0.9747(2) 0.0369(14) Uani 1 1 d . . .
N26 N 0.9992(4) 0.2224(3) 0.9291(2) 0.0356(13) Uani 1 1 d . . .
N27 N 0.9255(3) 0.0500(3) 0.9615(2) 0.0332(13) Uani 1 1 d . . .
N28 N 1.0038(3) 0.0850(3) 0.9076(2) 0.0345(13) Uani 1 1 d . . .
O1 O 0.9994(3) 0.3899(3) 0.84130(16) 0.0354(11) Uani 1 1 d . . .
O2 O 0.8828(3) 0.4291(3) 0.75917(16) 0.0322(10) Uani 1 1 d . . .
O3 O 0.6548(3) 0.4191(3) 0.75086(16) 0.0379(11) Uani 1 1 d . . .
O4 O 0.4689(4) 0.3740(3) 0.81454(19) 0.0502(14) Uani 1 1 d . . .
O5 O 0.4895(4) 0.3054(3) 0.9208(2) 0.0545(15) Uani 1 1 d . . .
O6 O 0.7008(4) 0.2821(3) 0.9766(2) 0.0633(17) Uani 1 1 d . . .
O7 O 0.9053(4) 0.3150(3) 0.9445(2) 0.0537(15) Uani 1 1 d . . .
O8 O 0.9756(3) 0.0549(3) 0.7801(2) 0.0493(14) Uani 1 1 d . . .
O9 O 0.8622(3) 0.1101(3) 0.67508(18) 0.0401(12) Uani 1 1 d . . .
O10 O 0.6366(3) 0.1209(2) 0.64418(16) 0.0331(10) Uani 1 1 d . . .
O11 O 0.5167(3) 0.0637(3) 0.71574(16) 0.0375(11) Uani 1 1 d . . .
O12 O 0.5753(3) -0.0078(3) 0.84582(17) 0.0392(11) Uani 1 1 d . . .
O13 O 0.7375(3) -0.0633(3) 0.92824(17) 0.0413(12) Uani 1 1 d . . .
O14 O 0.9290(3) -0.0282(3) 0.8972(2) 0.0500(14) Uani 1 1 d . . .

loop_
_atom_site_aniso_label
_atom_site_aniso_U_11
_atom_site_aniso_U_22
_atom_site_aniso_U_33
_atom_site_aniso_U_23
_atom_site_aniso_U_13
_atom_site_aniso_U_12
O1W 0.043(4) 0.067(4) 0.107(5) -0.050(4) -0.009(3) 0.017(3)
O2W 0.161(8) 0.065(4) 0.069(5) -0.020(4) -0.050(5) 0.046(5)
O3W 0.047(5) 0.274(15) 0.260(14) 0.225(13) 0.013(7) -0.012(7)
O4W 0.087(8) 0.191(13) 0.42(3) -0.185(16) 0.091(12) -0.059(8)
O5W 0.176(15) 0.090(8) 0.229(18) 0.016(10) -0.061(13) -0.051(9)
O6W 0.176(15) 0.090(8) 0.229(18) 0.016(10) -0.061(13) -0.051(9)
O7W 0.36(3) 0.131(12) 0.28(2) -0.096(13) 0.02(2) 0.017(15)
Cl1 0.0350(10) 0.0503(11) 0.0628(12) -0.0013(9) -0.0038(9) 0.0052(8)
Cl2 0.0344(10) 0.0630(12) 0.0343(9) -0.0059(8) 0.0006(7) 0.0068(8)
Cl3 0.0399(10) 0.0642(12) 0.0358(9) -0.0053(8) -0.0027(8) 0.0182(9)
Cl4 0.0466(12) 0.0530(12) 0.0704(14) -0.0103(10) 0.0167(10) -0.0089(9)
Cl5 0.0345(11) 0.0825(15) 0.0551(12) 0.0090(11) 0.0039(9) 0.0036(10)
Cl6 0.0537(12) 0.0640(13) 0.0482(11) -0.0126(10) 0.0178(9) -0.0069(10)
Cl7 0.0462(13) 0.0868(16) 0.0741(16) 0.0330(13) 0.0197(11) 0.0236(11)
Cl8 0.0762(18) 0.0877(19) 0.105(2) 0.0442(17) 0.0362(16) 0.0196(15)
Cd1 0.0313(3) 0.0459(3) 0.0493(3) -0.0011(2) 0.0047(2) 0.0059(2)
Cd2 0.0358(3) 0.0573(4) 0.0425(3) -0.0030(3) 0.0047(2) 0.0048(3)
Cd3 0.0421(6) 0.0338(5) 0.0407(6) -0.0031(4) 0.0035(5) 0.0045(4)
C1 0.022(3) 0.020(3) 0.031(3) 0.000(2) -0.002(3) -0.006(2)
C2 0.025(3) 0.022(3) 0.045(4) 0.009(3) -0.005(3) 0.008(3)
C3 0.027(3) 0.025(3) 0.034(4) 0.002(3) 0.002(3) -0.002(3)
C4 0.020(3) 0.032(4) 0.056(5) -0.002(3) -0.004(3) 0.004(3)
C5 0.033(4) 0.025(3) 0.029(3) 0.001(3) 0.001(3) -0.009(3)
C6 0.030(4) 0.036(4) 0.052(5) -0.009(3) -0.003(3) 0.002(3)
C7 0.030(4) 0.026(3) 0.026(3) 0.005(3) -0.003(3) -0.005(3)
C8 0.029(3) 0.028(3) 0.031(3) -0.006(3) 0.004(3) -0.007(3)
C9 0.032(4) 0.025(3) 0.023(3) -0.006(2) 0.005(3) -0.004(3)
C10 0.030(4) 0.030(3) 0.028(3) -0.003(3) 0.009(3) -0.002(3)
C11 0.025(3) 0.027(3) 0.032(3) 0.000(3) -0.003(3) -0.004(3)
C12 0.028(3) 0.029(3) 0.026(3) -0.004(3) 0.003(3) -0.005(3)
C13 0.036(4) 0.027(3) 0.027(3) 0.004(3) -0.001(3) 0.002(3)
C14 0.020(3) 0.022(3) 0.032(3) 0.005(2) 0.000(2) -0.003(2)
C15 0.031(4) 0.020(3) 0.028(3) 0.004(2) -0.001(3) -0.002(3)
C16 0.035(4) 0.027(3) 0.017(3) 0.005(2) -0.005(2) -0.007(3)
C17 0.028(4) 0.022(3) 0.043(4) 0.004(3) 0.003(3) 0.001(3)
C18 0.027(3) 0.028(3) 0.029(3) 0.001(3) -0.004(3) -0.005(3)
C19 0.031(4) 0.032(4) 0.038(4) -0.004(3) 0.002(3) 0.006(3)
C20 0.023(3) 0.024(3) 0.037(4) 0.004(3) 0.002(3) -0.001(2)
C21 0.030(4) 0.026(3) 0.040(4) 0.000(3) 0.007(3) 0.004(3)
C22 0.022(3) 0.033(3) 0.034(4) 0.002(3) 0.003(3) 0.003(3)
C23 0.032(4) 0.038(4) 0.039(4) 0.000(3) 0.011(3) 0.016(3)
C24 0.037(4) 0.023(3) 0.037(4) 0.006(3) 0.006(3) -0.003(3)
C25 0.044(4) 0.038(4) 0.038(4) -0.008(3) 0.019(3) 0.011(3)
C26 0.025(3) 0.035(3) 0.038(4) 0.004(3) 0.008(3) 0.002(3)
C27 0.047(4) 0.037(4) 0.030(4) 0.002(3) 0.017(3) 0.010(3)
C28 0.028(3) 0.025(3) 0.034(4) -0.002(3) 0.004(3) -0.005(3)
C29 0.062(5) 0.053(5) 0.034(4) -0.012(4) 0.000(4) 0.008(4)
C30 0.034(4) 0.032(3) 0.041(4) 0.005(3) 0.002(3) 0.003(3)
C31 0.062(5) 0.031(4) 0.046(5) -0.006(3) 0.014(4) 0.006(4)
C32 0.041(4) 0.037(4) 0.038(4) 0.004(3) 0.009(3) 0.008(3)
C33 0.033(4) 0.029(3) 0.035(4) -0.003(3) 0.001(3) 0.000(3)
C34 0.033(4) 0.035(3) 0.023(3) 0.005(3) 0.001(3) 0.003(3)
C35 0.061(5) 0.030(4) 0.048(5) -0.005(3) 0.013(4) 0.001(3)
C36 0.027(4) 0.033(3) 0.037(4) 0.007(3) -0.003(3) 0.002(3)
C37 0.055(5) 0.028(4) 0.033(4) 0.000(3) 0.005(3) 0.000(3)
C38 0.039(4) 0.028(3) 0.039(4) 0.007(3) -0.005(3) -0.001(3)
C39 0.033(4) 0.028(3) 0.044(4) 0.008(3) -0.003(3) 0.002(3)
C40 0.039(4) 0.026(3) 0.051(4) 0.004(3) 0.006(3) 0.004(3)
C41 0.042(4) 0.027(3) 0.034(4) -0.002(3) -0.005(3) -0.003(3)
C42 0.032(4) 0.026(3) 0.051(4) 0.001(3) 0.009(3) 0.005(3)
N1 0.036(3) 0.024(3) 0.033(3) 0.002(2) -0.004(2) 0.001(2)
N2 0.038(3) 0.027(3) 0.031(3) -0.001(2) 0.003(2) 0.000(2)
N3 0.031(3) 0.021(3) 0.045(3) 0.002(2) 0.002(3) 0.002(2)
N4 0.035(3) 0.024(3) 0.042(3) -0.001(2) -0.002(3) 0.006(2)
N5 0.018(3) 0.026(3) 0.033(3) -0.003(2) -0.001(2) 0.001(2)
N6 0.024(3) 0.024(2) 0.026(3) -0.004(2) 0.003(2) -0.003(2)
N7 0.030(3) 0.029(3) 0.041(3) 0.000(2) -0.003(2) 0.004(2)
N8 0.028(3) 0.026(3) 0.025(3) -0.001(2) 0.003(2) -0.007(2)
N9 0.025(3) 0.029(3) 0.031(3) -0.003(2) 0.003(2) -0.003(2)
N10 0.025(3) 0.027(3) 0.031(3) 0.001(2) 0.002(2) -0.004(2)
N11 0.025(3) 0.022(2) 0.035(3) 0.003(2) 0.008(2) -0.001(2)
N12 0.026(3) 0.023(3) 0.032(3) 0.001(2) 0.004(2) -0.006(2)
N13 0.033(3) 0.021(3) 0.037(3) -0.003(2) 0.006(2) -0.003(2)
N14 0.035(3) 0.025(3) 0.034(3) 0.002(2) 0.009(2) 0.003(2)
N15 0.028(3) 0.023(3) 0.031(3) 0.005(2) 0.004(2) 0.001(2)
N16 0.036(3) 0.025(3) 0.029(3) 0.007(2) 0.011(2) 0.004(2)
N17 0.036(3) 0.026(3) 0.036(3) -0.002(2) 0.006(3) 0.007(2)
N18 0.058(4) 0.039(3) 0.031(3) -0.006(3) -0.003(3) 0.009(3)
N19 0.026(3) 0.026(3) 0.037(3) 0.004(2) 0.009(2) 0.004(2)
N20 0.034(3) 0.032(3) 0.031(3) 0.000(2) 0.008(2) 0.004(2)
N21 0.051(4) 0.045(4) 0.039(3) -0.013(3) 0.002(3) 0.019(3)
N22 0.042(4) 0.035(3) 0.043(4) -0.003(3) 0.004(3) -0.003(3)
N23 0.031(3) 0.040(3) 0.027(3) -0.001(2) -0.002(2) 0.008(3)
N24 0.036(3) 0.027(3) 0.034(3) 0.000(2) 0.003(2) 0.005(2)
N25 0.044(4) 0.028(3) 0.040(3) -0.001(2) 0.009(3) -0.001(3)
N26 0.045(4) 0.026(3) 0.035(3) 0.005(2) 0.003(3) 0.003(2)
N27 0.032(3) 0.027(3) 0.041(3) 0.003(2) 0.003(3) -0.004(2)
N28 0.034(3) 0.020(3) 0.050(4) -0.001(2) 0.006(3) -0.002(2)
O1 0.045(3) 0.026(2) 0.035(3) -0.0028(19) 0.001(2) 0.006(2)
O2 0.034(3) 0.031(2) 0.031(2) -0.008(2) -0.001(2) 0.0018(19)
O3 0.035(3) 0.044(3) 0.034(3) -0.009(2) -0.002(2) -0.003(2)
O4 0.063(4) 0.043(3) 0.047(3) -0.012(3) 0.018(3) -0.010(3)
O5 0.070(4) 0.034(3) 0.058(4) -0.010(3) -0.001(3) 0.012(3)
O6 0.080(5) 0.036(3) 0.074(4) 0.002(3) 0.010(4) 0.011(3)
O7 0.072(4) 0.026(3) 0.065(4) 0.008(2) 0.016(3) 0.015(3)
O8 0.049(3) 0.025(2) 0.072(4) -0.010(2) -0.005(3) -0.005(2)
O9 0.036(3) 0.028(2) 0.056(3) -0.005(2) 0.002(2) -0.006(2)
O10 0.039(3) 0.020(2) 0.039(3) 0.0011(19) 0.001(2) 0.0002(19)
O11 0.047(3) 0.028(2) 0.038(3) 0.003(2) 0.006(2) 0.011(2)
O12 0.033(3) 0.042(3) 0.043(3) -0.008(2) 0.006(2) 0.010(2)
O13 0.043(3) 0.040(3) 0.041(3) -0.009(2) 0.002(2) 0.015(2)
O14 0.050(3) 0.028(3) 0.075(4) -0.015(3) 0.019(3) -0.011(2)

loop_
_atom_type_symbol
_atom_type_description
_atom_type_scat_dispersion_real
_atom_type_scat_dispersion_imag
_atom_type_scat_source
C C 0.0033 0.0016 'International Tables Vol C Tables 4.2.6.8 and 6.1.1.4'
H H 0.0000 0.0000 'International Tables Vol C Tables 4.2.6.8 and 6.1.1.4'
N N 0.0061 0.0033 'International Tables Vol C Tables 4.2.6.8 and 6.1.1.4'
O O 0.0106 0.0060 'International Tables Vol C Tables 4.2.6.8 and 6.1.1.4'
Cl Cl 0.1484 0.1585 'International Tables Vol C Tables 4.2.6.8 and 6.1.1.4'
Cd Cd -0.8075 1.2024 'International Tables Vol C Tables 4.2.6.8 and 6.1.1.4'

loop_
_geom_angle_atom_site_label_1
_geom_angle_atom_site_label_2
_geom_angle_atom_site_label_3
_geom_angle
_geom_angle_site_symmetry_1
_geom_angle_site_symmetry_3
Cl3 Cd1 Cl4 113.90(7) . .
Cl3 Cd1 Cl1 107.83(7) . .
Cl4 Cd1 Cl1 113.86(8) . .
Cl3 Cd1 Cl7 108.42(7) . .
Cl4 Cd1 Cl7 105.02(9) . .
Cl1 Cd1 Cl7 107.50(8) . .
Cl6 Cd2 Cl5 111.08(8) . .
Cl6 Cd2 Cl2 109.34(7) . .
Cl5 Cd2 Cl2 117.36(7) . .
Cl6 Cd2 Cl8 107.72(10) . .
Cl5 Cd2 Cl8 107.01(10) . .
Cl2 Cd2 Cl8 103.65(8) . .
O2 Cd3 O3W 90.8(5) . .
O2 Cd3 O1W 74.22(19) . .
O3W Cd3 O1W 80.0(3) . .
O2 Cd3 O11 75.81(16) . 2_656
O3W Cd3 O11 161.7(4) . 2_656
O1W Cd3 O11 107.6(2) . 2_656
O2 Cd3 O10 131.52(16) . 2_656
O3W Cd3 O10 116.0(4) . 2_656
O1W Cd3 O10 72.09(18) . 2_656
O11 Cd3 O10 82.34(16) 2_656 2_656
O2 Cd3 O2W 147.7(2) . .
O3W Cd3 O2W 93.3(4) . .
O1W Cd3 O2W 138.0(3) . .
O11 Cd3 O2W 91.6(3) 2_656 .
O10 Cd3 O2W 74.1(2) 2_656 .
O2 Cd3 O1 79.54(16) . .
O3W Cd3 O1 75.5(3) . .
O1W Cd3 O1 143.52(19) . .
O11 Cd3 O1 89.60(17) 2_656 .
O10 Cd3 O1 143.51(17) 2_656 .
O2W Cd3 O1 70.6(2) . .
O1 C1 N1 126.3(6) . .
O1 C1 N2 126.1(6) . .
N1 C1 N2 107.6(5) . .
N1 C2 N3 113.8(5) . .
N1 C2 C3 103.4(5) . .
N3 C2 C3 103.0(5) . .
N1 C2 H2 112.0 . .
N3 C2 H2 112.0 . .
C3 C2 H2 112.0 . .
N2 C3 N4 115.9(5) . .
N2 C3 C2 103.1(5) . .
N4 C3 C2 103.8(5) . .
N2 C3 H3 111.2 . .
N4 C3 H3 111.2 . .
C2 C3 H3 111.2 . .
O8 C4 N3 126.3(7) . .
O8 C4 N4 125.1(7) . .
N3 C4 N4 108.6(6) . .
N2 C5 N5 114.9(5) . .
N2 C5 H5A 108.6 . .
N5 C5 H5A 108.6 . .
N2 C5 H5B 108.6 . .
N5 C5 H5B 108.6 . .
H5A C5 H5B 107.5 . .
N4 C6 N7 113.2(6) . .
N4 C6 H6A 108.9 . .
N7 C6 H6A 108.9 . .
N4 C6 H6B 108.9 . .
N7 C6 H6B 108.9 . .
H6A C6 H6B 107.8 . .
O2 C7 N6 125.7(6) . .
O2 C7 N5 125.0(6) . .
N6 C7 N5 109.3(5) . .
N5 C8 N7 114.4(5) . .
N5 C8 C9 103.4(5) . .
N7 C8 C9 101.9(5) . .
N5 C8 H8 112.1 . .
N7 C8 H8 112.1 . .
C9 C8 H8 112.1 . .
N8 C9 N6 111.9(5) . .
N8 C9 C8 103.6(5) . .
N6 C9 C8 102.8(5) . .
N8 C9 H9 112.6 . .
N6 C9 H9 112.6 . .
C8 C9 H9 112.6 . .
O9 C10 N8 125.7(6) . .
O9 C10 N7 126.1(6) . .
N8 C10 N7 108.1(5) . .
N9 C11 N6 113.0(5) . .
N9 C11 H11A 109.0 . .
N6 C11 H11A 109.0 . .
N9 C11 H11B 109.0 . .
N6 C11 H11B 109.0 . .
H11A C11 H11B 107.8 . .
N8 C12 N11 114.3(5) . .
N8 C12 H12A 108.7 . .
N11 C12 H12A 108.7 . .
N8 C12 H12B 108.7 . .
N11 C12 H12B 108.7 . .
H12A C12 H12B 107.6 . .
O3 C13 N10 126.0(6) . .
O3 C13 N9 125.4(6) . .
N10 C13 N9 108.5(5) . .
N9 C14 N11 113.1(5) . .
N9 C14 C15 104.1(5) . .
N11 C14 C15 103.5(5) . .
N9 C14 H14 111.9 . .
N11 C14 H14 111.9 . .
C15 C14 H14 111.9 . .
N12 C15 N10 113.3(5) . .
N12 C15 C14 102.7(5) . .
N10 C15 C14 103.1(5) . .
N12 C15 H15 112.3 . .
N10 C15 H15 112.3 . .
C14 C15 H15 112.3 . .
O10 C16 N12 125.4(6) . .
O10 C16 N11 125.8(6) . .
N12 C16 N11 108.8(5) . .
N10 C17 N13 113.1(5) . .
N10 C17 H17A 109.0 . .
N13 C17 H17A 109.0 . .
N10 C17 H17B 109.0 . .
N13 C17 H17B 109.0 . .
H17A C17 H17B 107.8 . .
N15 C18 N12 113.4(5) . .
N15 C18 H18A 108.9 . .
N12 C18 H18A 108.9 . .
N15 C18 H18B 108.9 . .
N12 C18 H18B 108.9 . .
H18A C18 H18B 107.7 . .
O4 C19 N13 127.0(6) . .
O4 C19 N14 124.4(6) . .
N13 C19 N14 108.6(6) . .
N15 C20 N13 113.6(5) . .
N15 C20 C21 102.6(5) . .
N13 C20 C21 102.3(5) . .
N15 C20 H20 112.5 . .
N13 C20 H20 112.5 . .
C21 C20 H20 112.5 . .
N14 C21 N16 114.7(6) . .
N14 C21 C20 103.5(5) . .
N16 C21 C20 102.4(5) . .
N14 C21 H21 111.9 . .
N16 C21 H21 111.9 . .
C20 C21 H21 111.9 . .
O11 C22 N15 126.1(6) . .
O11 C22 N16 125.2(6) . .
N15 C22 N16 108.8(5) . .
N14 C23 N17 114.8(5) . .
N14 C23 H23A 108.6 . .
N17 C23 H23A 108.6 . .
N14 C23 H23B 108.6 . .
N17 C23 H23B 108.6 . .
H23A C23 H23B 107.6 . .
N19 C24 N16 113.6(5) . .
N19 C24 H24A 108.8 . .
N16 C24 H24A 108.8 . .
N19 C24 H24B 108.8 . .
N16 C24 H24B 108.8 . .
H24A C24 H24B 107.7 . .
O5 C25 N17 126.7(7) . .
O5 C25 N18 125.1(8) . .
N17 C25 N18 108.2(6) . .
N17 C26 N19 114.8(5) . .
N17 C26 C27 103.1(6) . .
N19 C26 C27 103.0(5) . .
N17 C26 H26 111.8 . .
N19 C26 H26 111.8 . .
C27 C26 H26 111.8 . .
N20 C27 N18 113.9(6) . .
N20 C27 C26 103.9(5) . .
N18 C27 C26 102.8(5) . .
N20 C27 H27 111.9 . .
N18 C27 H27 111.9 . .
C26 C27 H27 111.9 . .
O12 C28 N20 125.0(6) . .
O12 C28 N19 126.2(6) . .
N20 C28 N19 108.9(5) . .
N18 C29 N21 113.4(6) . .
N18 C29 H29A 108.9 . .
N21 C29 H29A 108.9 . .
N18 C29 H29B 108.9 . .
N21 C29 H29B 108.9 . .
H29A C29 H29B 107.7 . .
N23 C30 N20 114.6(6) . .
N23 C30 H30A 108.6 . .
N20 C30 H30A 108.6 . .
N23 C30 H30B 108.6 . .
N20 C30 H30B 108.6 . .
H30A C30 H30B 107.6 . .
O6 C31 N22 125.1(8) . .
O6 C31 N21 125.1(8) . .
N22 C31 N21 109.8(6) . .
N23 C32 N21 114.2(6) . .
N23 C32 C33 104.5(5) . .
N21 C32 C33 102.5(6) . .
N23 C32 H32 111.7 . .
N21 C32 H32 111.7 . .
C33 C32 H32 111.7 . .
N22 C33 N24 114.7(6) . .
N22 C33 C32 103.3(6) . .
N24 C33 C32 101.8(5) . .
N22 C33 H33 112.1 . .
N24 C33 H33 112.1 . .
C32 C33 H33 112.1 . .
O13 C34 N24 125.4(6) . .
O13 C34 N23 126.5(7) . .
N24 C34 N23 108.1(6) . .
N22 C35 N25 113.8(6) . .
N22 C35 H35A 108.8 . .
N25 C35 H35A 108.8 . .
N22 C35 H35B 108.8 . .
N25 C35 H35B 108.8 . .
H35A C35 H35B 107.7 . .
N24 C36 N27 114.3(5) . .
N24 C36 H36A 108.7 . .
N27 C36 H36A 108.7 . .
N24 C36 H36B 108.7 . .
N27 C36 H36B 108.7 . .
H36A C36 H36B 107.6 . .
O7 C37 N26 126.7(7) . .
O7 C37 N25 124.8(7) . .
N26 C37 N25 108.5(6) . .
N27 C38 N25 115.2(6) . .
N27 C38 C39 103.5(6) . .
N25 C38 C39 102.4(5) . .
N27 C38 H38 111.7 . .
N25 C38 H38 111.7 . .
C39 C38 H38 111.7 . .
N26 C39 N28 114.0(6) . .
N26 C39 C38 104.0(5) . .
N28 C39 C38 102.7(5) . .
N26 C39 H39 111.8 . .
N28 C39 H39 111.8 . .
C38 C39 H39 111.8 . .
O14 C40 N27 126.7(7) . .
O14 C40 N28 125.5(7) . .
N27 C40 N28 107.7(6) . .
N26 C41 N1 114.3(6) . .
N26 C41 H41A 108.7 . .
N1 C41 H41A 108.7 . .
N26 C41 H41B 108.7 . .
N1 C41 H41B 108.7 . .
H41A C41 H41B 107.6 . .
N28 C42 N3 113.8(5) . .
N28 C42 H42A 108.8 . .
N3 C42 H42A 108.8 . .
N28 C42 H42B 108.8 . .
N3 C42 H42B 108.8 . .
H42A C42 H42B 107.7 . .
C1 N1 C2 112.7(5) . .
C1 N1 C41 122.6(5) . .
C2 N1 C41 123.7(5) . .
C1 N2 C5 121.3(5) . .
C1 N2 C3 112.8(5) . .
C5 N2 C3 125.9(5) . .
C4 N3 C42 121.2(6) . .
C4 N3 C2 112.4(6) . .
C42 N3 C2 122.7(6) . .
C4 N4 C3 112.0(6) . .
C4 N4 C6 122.3(6) . .
C3 N4 C6 124.1(6) . .
C7 N5 C5 123.2(5) . .
C7 N5 C8 111.7(5) . .
C5 N5 C8 125.1(5) . .
C7 N6 C9 111.0(5) . .
C7 N6 C11 120.0(5) . .
C9 N6 C11 121.2(5) . .
C10 N7 C8 112.7(5) . .
C10 N7 C6 122.9(5) . .
C8 N7 C6 121.6(6) . .
C10 N8 C12 124.2(5) . .
C10 N8 C9 112.3(5) . .
C12 N8 C9 122.7(5) . .
C13 N9 C11 123.2(5) . .
C13 N9 C14 111.8(5) . .
C11 N9 C14 124.0(5) . .
C13 N10 C17 121.6(5) . .
C13 N10 C15 111.7(5) . .
C17 N10 C15 122.3(5) . .
C16 N11 C14 111.7(5) . .
C16 N11 C12 121.3(5) . .
C14 N11 C12 121.8(5) . .
C16 N12 C15 112.7(5) . .
C16 N12 C18 124.0(5) . .
C15 N12 C18 123.3(5) . .
C19 N13 C17 121.1(5) . .
C19 N13 C20 111.2(5) . .
C17 N13 C20 124.1(6) . .
C19 N14 C23 124.4(6) . .
C19 N14 C21 111.3(5) . .
C23 N14 C21 124.0(6) . .
C22 N15 C20 112.7(5) . .
C22 N15 C18 123.5(5) . .
C20 N15 C18 123.6(5) . .
C22 N16 C24 122.3(5) . .
C22 N16 C21 110.9(5) . .
C24 N16 C21 122.9(5) . .
C25 N17 C26 113.2(6) . .
C25 N17 C23 124.5(6) . .
C26 N17 C23 122.2(6) . .
C25 N18 C29 122.4(6) . .
C25 N18 C27 110.8(6) . .
C29 N18 C27 123.9(6) . .
C28 N19 C24 118.0(5) . .
C28 N19 C26 110.6(5) . .
C24 N19 C26 122.3(5) . .
C28 N20 C27 111.9(6) . .
C28 N20 C30 123.2(6) . .
C27 N20 C30 124.2(5) . .
C31 N21 C32 111.4(6) . .
C31 N21 C29 123.8(6) . .
C32 N21 C29 121.8(7) . .
C31 N22 C35 124.6(6) . .
C31 N22 C33 112.9(6) . .
C35 N22 C33 121.4(6) . .
C34 N23 C32 112.2(6) . .
C34 N23 C30 122.4(6) . .
C32 N23 C30 124.0(6) . .
C34 N24 C36 121.9(5) . .
C34 N24 C33 112.7(5) . .
C36 N24 C33 121.3(6) . .
C37 N25 C38 111.8(6) . .
C37 N25 C35 120.9(6) . .
C38 N25 C35 122.7(6) . .
C37 N26 C41 121.9(6) . .
C37 N26 C39 112.4(6) . .
C41 N26 C39 123.0(6) . .
C40 N27 C38 113.1(6) . .
C40 N27 C36 121.9(6) . .
C38 N27 C36 124.9(6) . .
C40 N28 C42 122.9(6) . .
C40 N28 C39 112.3(6) . .
C42 N28 C39 122.7(6) . .
C1 O1 Cd3 152.6(4) . .
C7 O2 Cd3 160.7(4) . .
C16 O10 Cd3 150.7(4) . 2_646
C22 O11 Cd3 155.3(4) . 2_646

loop_
_geom_bond_atom_site_label_1
_geom_bond_atom_site_label_2
_geom_bond_distance
_geom_bond_site_symmetry_2
O1W Cd3 2.396(6) .
O2W Cd3 2.418(7) .
O3W Cd3 2.348(8) .
Cl1 Cd1 2.471(2) .
Cl2 Cd2 2.4839(18) .
Cl3 Cd1 2.4495(19) .
Cl4 Cd1 2.451(2) .
Cl5 Cd2 2.446(2) .
Cl6 Cd2 2.430(2) .
Cl7 Cd1 2.481(2) .
Cl8 Cd2 2.485(3) .
Cd3 O2 2.344(4) .
Cd3 O11 2.395(5) 2_656
Cd3 O10 2.412(4) 2_656
Cd3 O1 2.422(5) .
C1 O1 1.217(7) .
C1 N1 1.364(8) .
C1 N2 1.376(8) .
C2 N1 1.441(8) .
C2 N3 1.447(8) .
C2 C3 1.548(9) .
C2 H2 0.9900 .
C3 N2 1.436(8) .
C3 N4 1.438(9) .
C3 H3 0.9900 .
C4 O8 1.220(8) .
C4 N3 1.361(10) .
C4 N4 1.368(9) .
C5 N2 1.435(8) .
C5 N5 1.434(8) .
C5 H5A 0.9800 .
C5 H5B 0.9800 .
C6 N4 1.450(10) .
C6 N7 1.471(9) .
C6 H6A 0.9800 .
C6 H6B 0.9800 .
C7 O2 1.221(8) .
C7 N6 1.355(8) .
C7 N5 1.370(8) .
C8 N5 1.437(8) .
C8 N7 1.454(8) .
C8 C9 1.543(10) .
C8 H8 0.9900 .
C9 N8 1.452(8) .
C9 N6 1.466(8) .
C9 H9 0.9900 .
C10 O9 1.227(8) .
C10 N8 1.354(9) .
C10 N7 1.364(9) .
C11 N9 1.416(8) .
C11 N6 1.463(8) .
C11 H11A 0.9800 .
C11 H11B 0.9800 .
C12 N8 1.431(8) .
C12 N11 1.463(8) .
C12 H12A 0.9800 .
C12 H12B 0.9800 .
C13 O3 1.207(8) .
C13 N10 1.374(9) .
C13 N9 1.385(8) .
C14 N9 1.451(8) .
C14 N11 1.454(8) .
C14 C15 1.543(9) .
C14 H14 0.9900 .
C15 N12 1.450(8) .
C15 N10 1.473(8) .
C15 H15 0.9900 .
C16 O10 1.231(7) .
C16 N12 1.355(8) .
C16 N11 1.361(8) .
C17 N10 1.437(8) .
C17 N13 1.441(8) .
C17 H17A 0.9800 .
C17 H17B 0.9800 .
C18 N15 1.448(8) .
C18 N12 1.452(8) .
C18 H18A 0.9800 .
C18 H18B 0.9800 .
C19 O4 1.218(8) .
C19 N13 1.366(9) .
C19 N14 1.372(9) .
C20 N15 1.441(8) .
C20 N13 1.455(8) .
C20 C21 1.541(9) .
C20 H20 0.9900 .
C21 N14 1.446(9) .
C21 N16 1.458(8) .
C21 H21 0.9900 .
C22 O11 1.242(8) .
C22 N15 1.345(8) .
C22 N16 1.357(8) .
C23 N14 1.429(8) .
C23 N17 1.442(9) .
C23 H23A 0.9800 .
C23 H23B 0.9800 .
C24 N19 1.445(9) .
C24 N16 1.458(8) .
C24 H24A 0.9800 .
C24 H24B 0.9800 .
C25 O5 1.224(9) .
C25 N17 1.343(10) .
C25 N18 1.381(10) .
C26 N17 1.430(8) .
C26 N19 1.451(8) .
C26 C27 1.535(10) .
C26 H26 0.9900 .
C27 N20 1.431(8) .
C27 N18 1.457(10) .
C27 H27 0.9900 .
C28 O12 1.219(8) .
C28 N20 1.359(9) .
C28 N19 1.376(9) .
C29 N18 1.420(10) .
C29 N21 1.474(11) .
C29 H29A 0.9800 .
C29 H29B 0.9800 .
C30 N23 1.433(9) .
C30 N20 1.438(9) .
C30 H30A 0.9800 .
C30 H30B 0.9800 .
C31 O6 1.229(9) .
C31 N22 1.347(10) .
C31 N21 1.358(11) .
C32 N23 1.426(9) .
C32 N21 1.471(9) .
C32 C33 1.565(10) .
C32 H32 0.9900 .
C33 N22 1.437(9) .
C33 N24 1.457(8) .
C33 H33 0.9900 .
C34 O13 1.216(8) .
C34 N24 1.371(9) .
C34 N23 1.373(9) .
C35 N22 1.437(10) .
C35 N25 1.469(9) .
C35 H35A 0.9800 .
C35 H35B 0.9800 .
C36 N24 1.449(9) .
C36 N27 1.452(8) .
C36 H36A 0.9800 .
C36 H36B 0.9800 .
C37 O7 1.220(9) .
C37 N26 1.357(9) .
C37 N25 1.369(9) .
C38 N27 1.442(9) .
C38 N25 1.459(9) .
C38 C39 1.544(10) .
C38 H38 0.9900 .
C39 N26 1.438(8) .
C39 N28 1.453(9) .
C39 H39 0.9900 .
C40 O14 1.218(9) .
C40 N27 1.353(9) .
C40 N28 1.382(9) .
C41 N26 1.432(9) .
C41 N1 1.443(9) .
C41 H41A 0.9800 .
C41 H41B 0.9800 .
C42 N28 1.441(9) .
C42 N3 1.440(9) .
C42 H42A 0.9800 .
C42 H42B 0.9800 .
O10 Cd3 2.412(4) 2_646
O11 Cd3 2.395(5) 2_646

loop_
_platon_squeeze_void_nr
_platon_squeeze_void_average_x
_platon_squeeze_void_average_y
_platon_squeeze_void_average_z
_platon_squeeze_void_volume
_platon_squeeze_void_count_electrons
_platon_squeeze_void_content
1 -0.012 0.500 0.000 852 271 ' '
2 -0.006 1.000 0.500 852 275 ' '
3 0.216 0.285 0.321 161 67 ' '
4 0.284 0.785 0.179 162 69 ' '
5 0.716 0.215 0.821 161 67 ' '
6 0.784 0.715 0.679 161 70 ' '
